data_4032300
loop_
_publ_author_name
'Luo, Yong-Chun'
'Ma, He'
'Hu, Xiu-Qin'
'Xu, Peng-Fei'

_publ_section_title
;
 Sc(OTf)3 Catalyzed [4 + 2]-Annulation Reaction between Electron-Rich
 Phenols and Donor-Acceptor Cyclopropanes: Synthesis of Polysubstituted
 Dihydronaphthols.
;
_journal_issue 2
_journal_name_full 'The Journal of organic chemistry'
_journal_page_first 1013
_journal_page_last 1023
_journal_paper_doi 10.1021/acs.joc.6b02566
_journal_volume 82
_journal_year 2017
_chemical_formula_sum 'C22 H24 O3'
_chemical_formula_weight 336.41
_chemical_name_systematic
; 
 ? 
;
_space_group_IT_number 14
_symmetry_cell_setting monoclinic
_symmetry_space_group_name_Hall '-P 2yn'
_symmetry_space_group_name_H-M 'P 1 21/n 1'
_atom_sites_solution_hydrogens geom
_atom_sites_solution_primary direct
_atom_sites_solution_secondary difmap
_audit_creation_method SHELXL-97
_cell_angle_alpha 90.00
_cell_angle_beta 97.977(6)
_cell_angle_gamma 90.00
_cell_formula_units_Z 4
_cell_length_a 9.191(5)
_cell_length_b 12.870(7)
_cell_length_c 15.671(8)
_cell_measurement_reflns_used 5281
_cell_measurement_temperature 296(2)
_cell_measurement_theta_max 25.63
_cell_measurement_theta_min 2.43
_cell_volume 1835.8(17)
_computing_cell_refinement 'Bruker SAINT'
_computing_data_collection 'Bruker APEX2'
_computing_data_reduction 'Bruker SAINT'
_computing_molecular_graphics 'Bruker SHELXTL'
_computing_publication_material 'Bruker SHELXTL'
_computing_structure_refinement 'SHELXL-97 (Sheldrick, 1997)'
_computing_structure_solution 'SHELXS-97 (Sheldrick, 1990)'
_diffrn_ambient_temperature 296(2)
_diffrn_measured_fraction_theta_full 0.990
_diffrn_measured_fraction_theta_max 0.990
_diffrn_measurement_device_type 'Bruker APEX-II CCD'
_diffrn_measurement_method '\f and \w scans'
_diffrn_radiation_monochromator graphite
_diffrn_radiation_source 'fine-focus sealed tube'
_diffrn_radiation_type MoK\a
_diffrn_radiation_wavelength 0.71073
_diffrn_reflns_av_R_equivalents 0.0245
_diffrn_reflns_av_sigmaI/netI 0.0271
_diffrn_reflns_limit_h_max 11
_diffrn_reflns_limit_h_min -11
_diffrn_reflns_limit_k_max 15
_diffrn_reflns_limit_k_min -15
_diffrn_reflns_limit_l_max 16
_diffrn_reflns_limit_l_min -19
_diffrn_reflns_number 12120
_diffrn_reflns_theta_full 25.85
_diffrn_reflns_theta_max 25.85
_diffrn_reflns_theta_min 2.06
_diffrn_standards_number 0
_exptl_absorpt_coefficient_mu 0.080
_exptl_crystal_colour colorless
_exptl_crystal_density_diffrn 1.217
_exptl_crystal_density_method 'not measured'
_exptl_crystal_description sheet
_exptl_crystal_F_000 720
_exptl_crystal_size_max 0.20
_exptl_crystal_size_mid 0.18
_exptl_crystal_size_min 0.10
_refine_diff_density_max 0.223
_refine_diff_density_min -0.199
_refine_diff_density_rms 0.040
_refine_ls_extinction_method none
_refine_ls_goodness_of_fit_ref 1.015
_refine_ls_hydrogen_treatment constr
_refine_ls_matrix_type full
_refine_ls_number_parameters 232
_refine_ls_number_reflns 3528
_refine_ls_number_restraints 0
_refine_ls_restrained_S_all 1.015
_refine_ls_R_factor_all 0.0622
_refine_ls_R_factor_gt 0.0503
_refine_ls_shift/su_max 0.000
_refine_ls_shift/su_mean 0.000
_refine_ls_structure_factor_coef Fsqd
_refine_ls_weighting_details 'calc w=1/[\s^2^(Fo^2^)+(0.0993P)^2^+0.5200P] where P=(Fo^2^+2Fc^2^)/3'
_refine_ls_weighting_scheme calc
_refine_ls_wR_factor_gt 0.1553
_refine_ls_wR_factor_ref 0.1670
_reflns_number_gt 2863
_reflns_number_total 3528
_reflns_threshold_expression >2sigma(I)
_cod_data_source_file jo6b02566_si_001.cif
_cod_data_source_block 1
_cod_depositor_comments
;
The following automatic conversions were performed:

'_symmetry_cell_setting' value 'Monoclinic' changed to 'monoclinic'
according to
/home/data/users/saulius/crontab/automatic-downloads/current/ACS/lib/dictionaries/cif_core.dic
dictionary named 'cif_core.dic' version 2.4.2 from 2011-04-26.

Automatic conversion script
Id: cif_fix_values 4973 2017-02-22 13:04:09Z antanas 
;
_cod_original_cell_volume 1835.6(17)
_cod_original_sg_symbol_H-M P2(1)/n
_cod_database_code 4032300

loop_
_symmetry_equiv_pos_as_xyz
'x, y, z'
'-x+1/2, y+1/2, -z+1/2'
'-x, -y, -z'
'x-1/2, -y-1/2, z-1/2'

loop_
_atom_site_label
_atom_site_type_symbol
_atom_site_fract_x
_atom_site_fract_y
_atom_site_fract_z
_atom_site_U_iso_or_equiv
_atom_site_adp_type
_atom_site_occupancy
_atom_site_symmetry_multiplicity
_atom_site_calc_flag
_atom_site_refinement_flags
C1 C 0.4525(3) -0.0741(2) 0.63999(19) 0.0837(8) Uani 1 1 d .
H1A H 0.3567 -0.0612 0.6555 0.125 Uiso 1 1 calc R
H1B H 0.5054 -0.1204 0.6812 0.125 Uiso 1 1 calc R
H1C H 0.4428 -0.1051 0.5838 0.125 Uiso 1 1 calc R
C2 C 0.4708(2) 0.09733(17) 0.58615(12) 0.0524(5) Uani 1 1 d .
C3 C 0.56680(18) 0.19155(15) 0.59172(11) 0.0448(4) Uani 1 1 d .
C4 C 0.51197(19) 0.28899(16) 0.58492(11) 0.0473(5) Uani 1 1 d .
C5 C 0.3494(2) 0.3124(2) 0.56683(17) 0.0737(7) Uani 1 1 d .
H5A H 0.2955 0.2485 0.5578 0.111 Uiso 1 1 calc R
H5B H 0.3300 0.3549 0.5162 0.111 Uiso 1 1 calc R
H5C H 0.3194 0.3487 0.6150 0.111 Uiso 1 1 calc R
C6 C 0.6140(2) 0.37829(15) 0.60184(11) 0.0462(4) Uani 1 1 d .
C7 C 0.5624(2) 0.47727(17) 0.61983(13) 0.0601(6) Uani 1 1 d .
H7 H 0.4622 0.4876 0.6197 0.072 Uiso 1 1 calc R
C8 C 0.6575(3) 0.55915(19) 0.63763(15) 0.0707(7) Uani 1 1 d .
H8 H 0.6214 0.6238 0.6510 0.085 Uiso 1 1 calc R
C9 C 0.8065(3) 0.54630(17) 0.63587(14) 0.0656(6) Uani 1 1 d .
H9 H 0.8696 0.6025 0.6476 0.079 Uiso 1 1 calc R
C10 C 0.8629(2) 0.44979(15) 0.61662(12) 0.0504(5) Uani 1 1 d .
C11 C 1.0252(2) 0.43857(18) 0.61131(16) 0.0660(6) Uani 1 1 d .
H11A H 1.0712 0.5057 0.6171 0.099 Uiso 1 1 calc R
H11B H 1.0383 0.4090 0.5566 0.099 Uiso 1 1 calc R
H11C H 1.0692 0.3939 0.6568 0.099 Uiso 1 1 calc R
C12 C 0.76674(19) 0.36497(14) 0.60135(10) 0.0409(4) Uani 1 1 d .
C13 C 0.82432(17) 0.25883(13) 0.58144(10) 0.0379(4) Uani 1 1 d .
H13 H 0.9223 0.2526 0.6148 0.045 Uiso 1 1 calc R
C14 C 0.72990(19) 0.17257(15) 0.61355(12) 0.0462(4) Uani 1 1 d .
H14A H 0.7540 0.1070 0.5883 0.055 Uiso 1 1 calc R
H14B H 0.7543 0.1665 0.6756 0.055 Uiso 1 1 calc R
C15 C 0.84406(16) 0.24713(12) 0.48660(10) 0.0361(4) Uani 1 1 d .
C16 C 0.75863(18) 0.30066(13) 0.42007(11) 0.0399(4) Uani 1 1 d .
H16 H 0.6839 0.3439 0.4333 0.048 Uiso 1 1 calc R
C17 C 0.7818(2) 0.29126(14) 0.33461(11) 0.0445(4) Uani 1 1 d .
C18 C 0.6891(3) 0.3504(2) 0.26314(13) 0.0654(6) Uani 1 1 d .
H18A H 0.5881 0.3302 0.2609 0.098 Uiso 1 1 calc R
H18B H 0.7221 0.3348 0.2091 0.098 Uiso 1 1 calc R
H18C H 0.6984 0.4237 0.2742 0.098 Uiso 1 1 calc R
C19 C 0.8953(2) 0.22705(15) 0.31667(11) 0.0479(4) Uani 1 1 d .
H19 H 0.9134 0.2212 0.2599 0.057 Uiso 1 1 calc R
C20 C 0.9828(2) 0.17122(15) 0.38030(12) 0.0485(5) Uani 1 1 d .
C21 C 1.1044(3) 0.1013(2) 0.35756(16) 0.0829(8) Uani 1 1 d .
H21A H 1.1961 0.1219 0.3901 0.124 Uiso 1 1 calc R
H21B H 1.1107 0.1071 0.2971 0.124 Uiso 1 1 calc R
H21C H 1.0833 0.0306 0.3711 0.124 Uiso 1 1 calc R
C22 C 0.95492(17) 0.18137(13) 0.46497(11) 0.0413(4) Uani 1 1 d .
O1 O 0.35421(17) 0.08438(16) 0.54103(12) 0.0804(5) Uani 1 1 d .
O2 O 0.53179(18) 0.02313(12) 0.63917(10) 0.0674(4) Uani 1 1 d .
O3 O 1.03476(15) 0.12805(12) 0.53217(8) 0.0579(4) Uani 1 1 d .
H3 H 1.1104 0.1055 0.5167 0.087 Uiso 1 1 calc R

loop_
_atom_site_aniso_label
_atom_site_aniso_U_11
_atom_site_aniso_U_22
_atom_site_aniso_U_33
_atom_site_aniso_U_23
_atom_site_aniso_U_13
_atom_site_aniso_U_12
C1 0.103(2) 0.0752(16) 0.0765(17) 0.0025(13) 0.0242(14) -0.0314(14)
C2 0.0478(10) 0.0743(13) 0.0375(9) -0.0023(9) 0.0147(8) -0.0035(9)
C3 0.0402(9) 0.0642(11) 0.0313(8) 0.0070(8) 0.0101(7) 0.0047(8)
C4 0.0378(9) 0.0714(12) 0.0342(9) 0.0129(8) 0.0103(7) 0.0127(8)
C5 0.0442(11) 0.1026(19) 0.0759(16) 0.0264(14) 0.0136(10) 0.0208(11)
C6 0.0504(10) 0.0596(11) 0.0303(8) 0.0077(7) 0.0119(7) 0.0183(8)
C7 0.0682(13) 0.0651(13) 0.0504(12) 0.0078(9) 0.0198(10) 0.0269(11)
C8 0.0981(18) 0.0587(13) 0.0583(13) -0.0020(10) 0.0208(12) 0.0285(13)
C9 0.0919(16) 0.0523(11) 0.0515(12) -0.0055(9) 0.0063(11) 0.0016(11)
C10 0.0599(11) 0.0547(11) 0.0357(9) -0.0020(8) 0.0033(8) 0.0036(9)
C11 0.0589(12) 0.0678(14) 0.0699(14) -0.0055(11) 0.0035(10) -0.0109(10)
C12 0.0469(9) 0.0496(10) 0.0262(8) 0.0008(7) 0.0055(6) 0.0095(7)
C13 0.0334(8) 0.0487(9) 0.0314(8) 0.0011(7) 0.0042(6) 0.0072(7)
C14 0.0425(9) 0.0540(10) 0.0433(10) 0.0099(8) 0.0094(7) 0.0094(8)
C15 0.0341(8) 0.0400(8) 0.0347(8) -0.0014(6) 0.0065(6) -0.0011(6)
C16 0.0394(8) 0.0435(9) 0.0371(9) -0.0014(7) 0.0066(7) 0.0060(7)
C17 0.0491(10) 0.0490(10) 0.0352(9) -0.0023(7) 0.0051(7) 0.0021(8)
C18 0.0787(14) 0.0807(15) 0.0363(10) 0.0036(10) 0.0059(9) 0.0199(12)
C19 0.0536(10) 0.0579(11) 0.0339(9) -0.0079(8) 0.0116(8) 0.0002(8)
C20 0.0453(9) 0.0571(11) 0.0443(10) -0.0094(8) 0.0101(8) 0.0071(8)
C21 0.0808(16) 0.115(2) 0.0548(13) -0.0127(13) 0.0162(11) 0.0466(15)
C22 0.0363(8) 0.0473(9) 0.0400(9) -0.0008(7) 0.0045(7) 0.0048(7)
O1 0.0543(9) 0.1042(13) 0.0790(11) 0.0027(10) -0.0037(8) -0.0145(9)
O2 0.0766(10) 0.0649(9) 0.0592(9) 0.0104(7) 0.0041(7) -0.0161(8)
O3 0.0532(8) 0.0742(9) 0.0467(8) 0.0038(6) 0.0079(6) 0.0285(7)

loop_
_atom_type_symbol
_atom_type_description
_atom_type_scat_dispersion_real
_atom_type_scat_dispersion_imag
_atom_type_scat_source
C C 0.0033 0.0016 'International Tables Vol C Tables 4.2.6.8 and 6.1.1.4'
H H 0.0000 0.0000 'International Tables Vol C Tables 4.2.6.8 and 6.1.1.4'
O O 0.0106 0.0060 'International Tables Vol C Tables 4.2.6.8 and 6.1.1.4'

loop_
_geom_angle_atom_site_label_1
_geom_angle_atom_site_label_2
_geom_angle_atom_site_label_3
_geom_angle
O2 C1 H1A 109.5
O2 C1 H1B 109.5
H1A C1 H1B 109.5
O2 C1 H1C 109.5
H1A C1 H1C 109.5
H1B C1 H1C 109.5
O1 C2 O2 121.7(2)
O1 C2 C3 127.8(2)
O2 C2 C3 110.49(16)
C4 C3 C2 122.55(17)
C4 C3 C14 121.06(17)
C2 C3 C14 116.18(16)
C3 C4 C6 119.06(16)
C3 C4 C5 123.2(2)
C6 C4 C5 117.55(18)
C4 C5 H5A 109.5
C4 C5 H5B 109.5
H5A C5 H5B 109.5
C4 C5 H5C 109.5
H5A C5 H5C 109.5
H5B C5 H5C 109.5
C7 C6 C12 118.34(19)
C7 C6 C4 121.14(18)
C12 C6 C4 120.52(16)
C8 C7 C6 121.0(2)
C8 C7 H7 119.5
C6 C7 H7 119.5
C7 C8 C9 120.5(2)
C7 C8 H8 119.7
C9 C8 H8 119.7
C8 C9 C10 120.6(2)
C8 C9 H9 119.7
C10 C9 H9 119.7
C9 C10 C12 119.04(19)
C9 C10 C11 119.7(2)
C12 C10 C11 121.24(17)
C10 C11 H11A 109.5
C10 C11 H11B 109.5
H11A C11 H11B 109.5
C10 C11 H11C 109.5
H11A C11 H11C 109.5
H11B C11 H11C 109.5
C10 C12 C6 120.41(16)
C10 C12 C13 120.49(16)
C6 C12 C13 119.08(16)
C12 C13 C15 112.42(13)
C12 C13 C14 110.81(14)
C15 C13 C14 113.31(14)
C12 C13 H13 106.6
C15 C13 H13 106.6
C14 C13 H13 106.6
C3 C14 C13 113.38(14)
C3 C14 H14A 108.9
C13 C14 H14A 108.9
C3 C14 H14B 108.9
C13 C14 H14B 108.9
H14A C14 H14B 107.7
C16 C15 C22 118.00(15)
C16 C15 C13 123.13(14)
C22 C15 C13 118.86(14)
C17 C16 C15 122.05(15)
C17 C16 H16 119.0
C15 C16 H16 119.0
C19 C17 C16 117.80(16)
C19 C17 C18 120.68(16)
C16 C17 C18 121.50(16)
C17 C18 H18A 109.5
C17 C18 H18B 109.5
H18A C18 H18B 109.5
C17 C18 H18C 109.5
H18A C18 H18C 109.5
H18B C18 H18C 109.5
C17 C19 C20 122.52(17)
C17 C19 H19 118.7
C20 C19 H19 118.7
C19 C20 C22 118.06(16)
C19 C20 C21 120.67(18)
C22 C20 C21 121.27(17)
C20 C21 H21A 109.5
C20 C21 H21B 109.5
H21A C21 H21B 109.5
C20 C21 H21C 109.5
H21A C21 H21C 109.5
H21B C21 H21C 109.5
O3 C22 C20 122.15(15)
O3 C22 C15 116.30(15)
C20 C22 C15 121.55(15)
C2 O2 C1 117.02(18)
C22 O3 H3 109.5

loop_
_geom_bond_atom_site_label_1
_geom_bond_atom_site_label_2
_geom_bond_distance
C1 O2 1.449(3)
C1 H1A 0.9600
C1 H1B 0.9600
C1 H1C 0.9600
C2 O1 1.211(2)
C2 O2 1.337(3)
C2 C3 1.495(3)
C3 C4 1.350(3)
C3 C14 1.510(2)
C4 C6 1.484(3)
C4 C5 1.512(3)
C5 H5A 0.9600
C5 H5B 0.9600
C5 H5C 0.9600
C6 C7 1.401(3)
C6 C12 1.416(3)
C7 C8 1.373(4)
C7 H7 0.9300
C8 C9 1.383(4)
C8 H8 0.9300
C9 C10 1.395(3)
C9 H9 0.9300
C10 C12 1.404(3)
C10 C11 1.513(3)
C11 H11A 0.9600
C11 H11B 0.9600
C11 H11C 0.9600
C12 C13 1.513(2)
C13 C15 1.530(2)
C13 C14 1.536(2)
C13 H13 0.9800
C14 H14A 0.9700
C14 H14B 0.9700
C15 C16 1.397(2)
C15 C22 1.402(2)
C16 C17 1.390(3)
C16 H16 0.9300
C17 C19 1.389(3)
C17 C18 1.515(3)
C18 H18A 0.9600
C18 H18B 0.9600
C18 H18C 0.9600
C19 C20 1.391(3)
C19 H19 0.9300
C20 C22 1.392(3)
C20 C21 1.515(3)
C21 H21A 0.9600
C21 H21B 0.9600
C21 H21C 0.9600
C22 O3 1.380(2)
O3 H3 0.8200

loop_
_geom_torsion_atom_site_label_1
_geom_torsion_atom_site_label_2
_geom_torsion_atom_site_label_3
_geom_torsion_atom_site_label_4
_geom_torsion
O1 C2 C3 C4 36.0(3)
O2 C2 C3 C4 -144.63(18)
O1 C2 C3 C14 -149.3(2)
O2 C2 C3 C14 30.0(2)
C2 C3 C4 C6 172.54(16)
C14 C3 C4 C6 -1.8(2)
C2 C3 C4 C5 -3.0(3)
C14 C3 C4 C5 -177.42(18)
C3 C4 C6 C7 -161.65(17)
C5 C4 C6 C7 14.2(3)
C3 C4 C6 C12 17.4(2)
C5 C4 C6 C12 -166.72(17)
C12 C6 C7 C8 -0.8(3)
C4 C6 C7 C8 178.32(19)
C6 C7 C8 C9 1.8(3)
C7 C8 C9 C10 -0.5(3)
C8 C9 C10 C12 -1.7(3)
C8 C9 C10 C11 177.4(2)
C9 C10 C12 C6 2.7(3)
C11 C10 C12 C6 -176.42(17)
C9 C10 C12 C13 -179.20(16)
C11 C10 C12 C13 1.7(3)
C7 C6 C12 C10 -1.4(3)
C4 C6 C12 C10 179.43(15)
C7 C6 C12 C13 -179.57(15)
C4 C6 C12 C13 1.3(2)
C10 C12 C13 C15 -82.21(19)
C6 C12 C13 C15 95.92(17)
C10 C12 C13 C14 149.86(16)
C6 C12 C13 C14 -32.0(2)
C4 C3 C14 C13 -30.1(2)
C2 C3 C14 C13 155.17(15)
C12 C13 C14 C3 45.2(2)
C15 C13 C14 C3 -82.27(18)
C12 C13 C15 C16 -29.1(2)
C14 C13 C15 C16 97.48(18)
C12 C13 C15 C22 149.50(15)
C14 C13 C15 C22 -83.90(19)
C22 C15 C16 C17 -0.8(2)
C13 C15 C16 C17 177.87(15)
C15 C16 C17 C19 -0.7(3)
C15 C16 C17 C18 -179.52(18)
C16 C17 C19 C20 1.3(3)
C18 C17 C19 C20 -179.85(19)
C17 C19 C20 C22 -0.4(3)
C17 C19 C20 C21 179.4(2)
C19 C20 C22 O3 179.16(17)
C21 C20 C22 O3 -0.6(3)
C19 C20 C22 C15 -1.2(3)
C21 C20 C22 C15 179.0(2)
C16 C15 C22 O3 -178.58(15)
C13 C15 C22 O3 2.7(2)
C16 C15 C22 C20 1.7(3)
C13 C15 C22 C20 -176.97(16)
O1 C2 O2 C1 0.3(3)
C3 C2 O2 C1 -179.03(18)
